data_1537555
loop_
_publ_author_name
'Krivovichev, S.V.'
'Burns, P.C.'

_publ_section_title
;
 Crystal structure of synthetic alamosite Pb (Si O3)
;
_journal_name_full 'Zapiski Vserossijskogo Mineralogicheskogo Obshchestva'
_journal_page_first 70
_journal_page_last 76
_journal_volume 2004
_journal_year 2004
_chemical_formula_sum 'O3 Pb Si'
_chemical_name_systematic 'Pb (Si O3)'
_space_group_IT_number 13
_symmetry_space_group_name_Hall '-P 2yac'
_symmetry_space_group_name_H-M 'P 1 2/n 1'
_cell_angle_alpha 90
_cell_angle_beta 113.01
_cell_angle_gamma 90
_cell_formula_units_Z 12
_cell_length_a 11.209
_cell_length_b 7.041
_cell_length_c 12.22
_cell_volume 887.700
_citation_journal_id_ASTM ZVMOEK
_cod_data_source_file Krivovichev_ZVMOEK_2004_584.cif
_cod_data_source_block O3Pb1Si1
_cod_original_cell_volume 887.7002
_cod_original_sg_symbol_Hall '-P 2yc (x-z,y,z)'
_cod_original_formula_sum 'O3 Pb1 Si1'
_cod_database_code 1537555

loop_
_symmetry_equiv_pos_as_xyz
x,y,z
-x+1/2,y,-z+1/2
-x,-y,-z
x-1/2,-y,z-1/2

loop_
_atom_site_label
_atom_site_type_symbol
_atom_site_fract_x
_atom_site_fract_y
_atom_site_fract_z
_atom_site_occupancy
_atom_site_U_iso_or_equiv
O4 O-2 0.659 0.053 0.045 1 0.0
O2 O-2 0.75 0.227 0.25 1 0.0
Si1 Si+4 0.6168 0.128 0.1545 1 0.0
Pb2 Pb+2 0.40944 0.3845 0.8464 1 0.0
Pb1 Pb+2 0.54534 0.0647 0.67411 1 0.0
O7 O-2 0.408 0.285 0.304 1 0.0
O1 O-2 0.5 0.5 0.5 1 0.0
O5 O-2 0.507 0.293 0.109 1 0.0
O6 O-2 0.574 0.948 0.21 1 0.0
O8 O-2 0.424 0.426 0.669 1 0.0
O3 O-2 0.638 0.238 0.455 1 0.0
O10 O-2 0.715 0.048 0.857 1 0.0
Si2 Si+4 0.5293 0.4066 0.3913 1 0.0
Si3 Si+4 0.7126 0.1823 0.9624 1 0.0
O9 O-2 0.629 0.372 0.913 1 0.0
Pb3 Pb+2 0.29909 0.3047 0.0997 1 0.0
